data_4110418
loop_
_publ_author_name
'Jun Tao'
'Hiroyuki Maruyama'
'Osamu Sato'

_publ_contact_author
;
      Prof. Osamu Sato
      Institute for Materials Chemistry and Engineering  
      Kyushu University 
      Kasuga 816-8580, Fukuoka 
      Japan
;
_publ_contact_author_email sato@cm.kyushu-u.ac.jp
_publ_contact_author_fax 81-92-583-7787
_publ_contact_author_phone 81-92-583-7787
_publ_section_title
;
 Valence Tautomeric Transitions with Thermal Hysteresis around Room
 Temperature and Photoinduced Effects Observed in a Cobalt-Tetraoxolene
 Complex
;
_journal_name_full 'Journal of the American Chemical Society'
_journal_page_first 1790
_journal_page_last 1791
_journal_paper_doi 10.1021/ja057488u
_journal_volume 128
_journal_year 2006
_chemical_formula_sum 'C21 H19 Co F9 N4 O2 P1.5'
_chemical_formula_weight 635.79
_chemical_name_systematic
; 
 ? 
;
_space_group_IT_number 56
_symmetry_cell_setting orthorhombic
_symmetry_space_group_name_Hall '-P 2ab 2ac'
_symmetry_space_group_name_H-M 'P c c n'
_atom_sites_solution_hydrogens geom
_atom_sites_solution_primary direct
_atom_sites_solution_secondary difmap
_audit_creation_method SHELXL-97
_cell_angle_alpha 90.00
_cell_angle_beta 90.00
_cell_angle_gamma 90.00
_cell_formula_units_Z 8
_cell_length_a 20.058(4)
_cell_length_b 16.095(3)
_cell_length_c 16.266(3)
_cell_measurement_temperature 173(2)
_cell_volume 5251.2(17)
_computing_structure_refinement 'SHELXL-97 (Sheldrick, 1997)'
_computing_structure_solution 'SHELXS-97 (Sheldrick, 1990)'
_diffrn_ambient_temperature 173(2)
_diffrn_measured_fraction_theta_full 0.994
_diffrn_measured_fraction_theta_max 0.994
_diffrn_radiation_monochromator graphite
_diffrn_radiation_source 'fine-focus sealed tube'
_diffrn_radiation_type MoK\a
_diffrn_radiation_wavelength 0.71073
_diffrn_reflns_av_R_equivalents 0.0000
_diffrn_reflns_av_sigmaI/netI 0.1303
_diffrn_reflns_limit_h_max 24
_diffrn_reflns_limit_h_min 0
_diffrn_reflns_limit_k_max 19
_diffrn_reflns_limit_k_min 0
_diffrn_reflns_limit_l_max 20
_diffrn_reflns_limit_l_min 0
_diffrn_reflns_number 5128
_diffrn_reflns_theta_full 26.00
_diffrn_reflns_theta_max 26.00
_diffrn_reflns_theta_min 3.00
_exptl_absorpt_coefficient_mu 0.836
_exptl_crystal_density_diffrn 1.608
_exptl_crystal_F_000 2556
_refine_diff_density_max 1.544
_refine_diff_density_min -0.432
_refine_diff_density_rms 0.106
_refine_ls_extinction_method none
_refine_ls_goodness_of_fit_ref 0.856
_refine_ls_hydrogen_treatment mixed
_refine_ls_matrix_type full
_refine_ls_number_parameters 348
_refine_ls_number_reflns 5128
_refine_ls_number_restraints 0
_refine_ls_restrained_S_all 0.856
_refine_ls_R_factor_all 0.1337
_refine_ls_R_factor_gt 0.0696
_refine_ls_shift/su_max 0.000
_refine_ls_shift/su_mean 0.000
_refine_ls_structure_factor_coef Fsqd
_refine_ls_weighting_details 'calc w=1/[\s^2^(Fo^2^)+(0.1052P)^2^+0.0000P] where P=(Fo^2^+2Fc^2^)/3'
_refine_ls_weighting_scheme calc
_refine_ls_wR_factor_gt 0.1756
_refine_ls_wR_factor_ref 0.1965
_reflns_number_gt 2380
_reflns_number_total 5128
_reflns_threshold_expression >2sigma(I)
_cod_data_source_file ja057488usi20051110_041336_1.cif
_cod_data_source_block complex[1.(PF6)3]
_cod_original_cell_volume 5251.0(18)
_cod_original_formula_sum 'C21 H19 Co F9 N4 O2 P1.50'
_cod_database_code 4110418

loop_
_symmetry_equiv_pos_as_xyz
'x, y, z'
'-x+1/2, -y+1/2, z'
'-x, y+1/2, -z+1/2'
'x+1/2, -y, -z+1/2'
'-x, -y, -z'
'x-1/2, y-1/2, -z'
'x, -y-1/2, z-1/2'
'-x-1/2, y, z-1/2'

loop_
_atom_site_label
_atom_site_type_symbol
_atom_site_fract_x
_atom_site_fract_y
_atom_site_fract_z
_atom_site_U_iso_or_equiv
_atom_site_adp_type
_atom_site_occupancy
_atom_site_symmetry_multiplicity
_atom_site_calc_flag
_atom_site_refinement_flags
Co1 Co 0.47076(4) 0.66677(5) 0.15675(5) 0.0345(3) Uani 1 1 d .
N1 N 0.4888(3) 0.7538(3) 0.0798(3) 0.0400(12) Uani 1 1 d .
N2 N 0.5193(3) 0.7286(3) 0.2381(3) 0.0381(12) Uani 1 1 d .
N3 N 0.4388(2) 0.5881(3) 0.2355(3) 0.0373(12) Uani 1 1 d .
N4 N 0.3925(2) 0.7305(3) 0.1876(3) 0.0389(12) Uani 1 1 d .
C1 C 0.3758(3) 0.7819(4) 0.1126(4) 0.0476(17) Uani 1 1 d .
H1A H 0.3472 0.7491 0.0750 0.057 Uiso 1 1 calc R
H1B H 0.3507 0.8321 0.1294 0.057 Uiso 1 1 calc R
C2 C 0.4377(4) 0.8067(4) 0.0695(4) 0.0429(16) Uani 1 1 d .
C3 C 0.4437(4) 0.8732(4) 0.0159(4) 0.0567(19) Uani 1 1 d .
H3A H 0.4071 0.9098 0.0074 0.068 Uiso 1 1 calc R
C4 C 0.5017(5) 0.8854(5) -0.0242(4) 0.064(2) Uani 1 1 d .
H4A H 0.5058 0.9311 -0.0608 0.076 Uiso 1 1 calc R
C5 C 0.5555(5) 0.8324(4) -0.0128(4) 0.061(2) Uani 1 1 d .
H5A H 0.5964 0.8405 -0.0412 0.073 Uiso 1 1 calc R
C6 C 0.5472(4) 0.7670(4) 0.0418(4) 0.0514(18) Uani 1 1 d .
H6A H 0.5836 0.7308 0.0525 0.062 Uiso 1 1 calc R
C7 C 0.4095(3) 0.7847(4) 0.2608(4) 0.0485(17) Uani 1 1 d .
H7A H 0.3943 0.8421 0.2497 0.058 Uiso 1 1 calc R
H7B H 0.3850 0.7641 0.3095 0.058 Uiso 1 1 calc R
C8 C 0.4823(3) 0.7858(4) 0.2795(3) 0.0365(14) Uani 1 1 d .
C9 C 0.5105(4) 0.8379(4) 0.3360(4) 0.0456(16) Uani 1 1 d .
H9A H 0.4837 0.8756 0.3664 0.055 Uiso 1 1 calc R
C10 C 0.5788(4) 0.8349(4) 0.3480(4) 0.0512(17) Uani 1 1 d .
H10A H 0.5996 0.8723 0.3853 0.061 Uiso 1 1 calc R
C11 C 0.6164(4) 0.7777(4) 0.3060(4) 0.0475(16) Uani 1 1 d .
H11A H 0.6631 0.7745 0.3148 0.057 Uiso 1 1 calc R
C12 C 0.5860(3) 0.7252(4) 0.2513(4) 0.0437(16) Uani 1 1 d .
H12A H 0.6121 0.6859 0.2220 0.052 Uiso 1 1 calc R
C13 C 0.3404(3) 0.6685(4) 0.2086(4) 0.0398(14) Uani 1 1 d .
H13A H 0.3192 0.6473 0.1578 0.048 Uiso 1 1 calc R
H13B H 0.3056 0.6946 0.2432 0.048 Uiso 1 1 calc R
C14 C 0.3729(3) 0.5980(4) 0.2546(4) 0.0387(14) Uani 1 1 d .
C15 C 0.3409(3) 0.5465(4) 0.3100(4) 0.0471(17) Uani 1 1 d .
H15A H 0.2956 0.5555 0.3241 0.057 Uiso 1 1 calc R
C16 C 0.3765(4) 0.4812(4) 0.3446(4) 0.0524(18) Uani 1 1 d .
H16A H 0.3555 0.4445 0.3823 0.063 Uiso 1 1 calc R
C17 C 0.4441(4) 0.4700(4) 0.3232(4) 0.0457(16) Uani 1 1 d .
H17A H 0.4691 0.4253 0.3456 0.055 Uiso 1 1 calc R
C18 C 0.4728(3) 0.5246(4) 0.2696(4) 0.0414(15) Uani 1 1 d .
H18A H 0.5185 0.5176 0.2559 0.050 Uiso 1 1 calc R
O1 O 0.4202(2) 0.6126(2) 0.0756(2) 0.0376(10) Uani 1 1 d .
O2 O 0.54360(18) 0.6007(2) 0.1238(2) 0.0378(10) Uani 1 1 d .
C19 C 0.4314(3) 0.5051(3) -0.0255(3) 0.0315(13) Uani 1 1 d .
H19A H 0.3861 0.5090 -0.0421 0.038 Uiso 1 1 calc R
C20 C 0.4563(3) 0.5557(3) 0.0373(3) 0.0322(13) Uani 1 1 d .
C21 C 0.5259(3) 0.5506(3) 0.0628(3) 0.0313(13) Uani 1 1 d .
P1 P 0.69880(12) 0.52911(15) 0.34507(18) 0.0834(8) Uani 1 1 d .
F1 F 0.6912(5) 0.6206(4) 0.3769(5) 0.185(4) Uani 1 1 d .
F2 F 0.6228(3) 0.5177(6) 0.3391(4) 0.177(4) Uani 1 1 d .
F3 F 0.6932(3) 0.5004(4) 0.4352(3) 0.1176(19) Uani 1 1 d .
F4 F 0.7019(4) 0.5602(5) 0.2537(4) 0.188(4) Uani 1 1 d .
F5 F 0.7759(3) 0.5411(4) 0.3532(5) 0.139(3) Uani 1 1 d .
F6 F 0.7112(3) 0.4388(3) 0.3128(4) 0.1029(17) Uani 1 1 d .
P2 P 0.7500 0.2500 0.07259(16) 0.0657(9) Uani 1 2 d S
F7 F 0.7310(2) 0.3158(3) 0.0030(3) 0.0866(15) Uani 1 1 d .
F8 F 0.6752(2) 0.2144(3) 0.0737(2) 0.0732(14) Uani 1 1 d .
F9 F 0.7307(2) 0.3137(4) 0.1428(2) 0.0978(17) Uani 1 1 d .

loop_
_atom_site_aniso_label
_atom_site_aniso_U_11
_atom_site_aniso_U_22
_atom_site_aniso_U_33
_atom_site_aniso_U_23
_atom_site_aniso_U_13
_atom_site_aniso_U_12
Co1 0.0424(5) 0.0300(4) 0.0312(4) -0.0062(4) 0.0020(4) -0.0003(4)
N1 0.048(3) 0.046(3) 0.026(3) -0.008(3) 0.005(2) -0.004(3)
N2 0.054(3) 0.028(3) 0.032(3) -0.004(2) 0.002(2) -0.004(2)
N3 0.045(3) 0.034(3) 0.033(3) -0.007(2) 0.000(2) 0.004(3)
N4 0.048(3) 0.038(3) 0.032(3) -0.006(2) 0.003(2) 0.004(2)
C1 0.056(4) 0.042(4) 0.045(4) 0.002(3) -0.006(3) 0.016(3)
C2 0.065(5) 0.032(3) 0.032(3) -0.006(3) -0.004(3) 0.002(3)
C3 0.078(5) 0.044(4) 0.048(4) 0.002(4) -0.013(4) -0.013(4)
C4 0.104(6) 0.057(5) 0.031(4) 0.002(3) -0.002(4) -0.022(5)
C5 0.103(6) 0.045(4) 0.036(4) -0.006(4) 0.016(4) -0.025(5)
C6 0.072(5) 0.045(4) 0.037(3) -0.009(3) 0.001(4) -0.008(4)
C7 0.053(4) 0.045(4) 0.047(4) -0.019(3) 0.004(3) 0.008(3)
C8 0.051(4) 0.030(3) 0.029(3) -0.003(3) -0.001(3) 0.001(3)
C9 0.070(5) 0.033(3) 0.033(3) 0.000(3) -0.002(3) 0.000(3)
C10 0.076(5) 0.039(3) 0.039(3) -0.007(3) -0.011(4) -0.008(4)
C11 0.056(4) 0.043(4) 0.043(4) -0.005(3) -0.007(3) -0.009(3)
C12 0.044(4) 0.043(4) 0.045(4) -0.008(3) 0.006(3) -0.001(3)
C13 0.037(3) 0.040(3) 0.043(3) -0.008(3) 0.004(3) -0.002(3)
C14 0.045(4) 0.035(3) 0.036(3) -0.011(3) 0.001(3) 0.004(3)
C15 0.048(4) 0.050(4) 0.044(4) 0.003(3) 0.010(3) -0.002(3)
C16 0.066(5) 0.050(4) 0.041(4) 0.009(3) 0.002(4) -0.014(4)
C17 0.066(4) 0.032(3) 0.039(4) 0.005(3) -0.006(3) 0.003(3)
C18 0.051(4) 0.040(4) 0.032(3) -0.008(3) -0.006(3) 0.006(3)
O1 0.043(2) 0.036(2) 0.034(2) -0.0083(18) -0.001(2) 0.004(2)
O2 0.036(2) 0.040(2) 0.037(2) -0.0105(19) 0.0033(19) -0.0020(19)
C19 0.037(3) 0.029(3) 0.028(3) -0.001(3) -0.002(3) -0.004(3)
C20 0.045(4) 0.024(3) 0.028(3) 0.004(3) 0.007(3) 0.000(3)
C21 0.038(3) 0.027(3) 0.028(3) 0.000(2) 0.004(3) -0.003(3)
P1 0.0732(16) 0.0674(15) 0.110(2) 0.0279(15) 0.0306(15) 0.0269(13)
F1 0.241(8) 0.085(4) 0.229(8) 0.025(5) 0.126(7) 0.077(5)
F2 0.053(3) 0.359(12) 0.120(5) 0.014(6) 0.001(3) 0.052(5)
F3 0.116(4) 0.135(5) 0.102(4) 0.016(4) -0.007(4) -0.005(4)
F4 0.216(8) 0.201(8) 0.148(6) 0.087(6) 0.087(6) 0.104(7)
F5 0.076(4) 0.136(5) 0.206(7) -0.072(5) 0.041(4) -0.033(4)
F6 0.089(3) 0.063(3) 0.157(5) -0.005(3) 0.027(4) -0.011(3)
P2 0.0615(17) 0.098(2) 0.0381(14) 0.000 0.000 -0.0395(18)
F7 0.091(4) 0.094(3) 0.074(3) 0.018(3) -0.017(3) -0.039(3)
F8 0.060(3) 0.111(4) 0.049(2) 0.004(2) -0.001(2) -0.039(3)
F9 0.083(3) 0.151(5) 0.059(3) -0.042(3) 0.015(2) -0.047(3)

loop_
_atom_type_symbol
_atom_type_description
_atom_type_scat_dispersion_real
_atom_type_scat_dispersion_imag
_atom_type_scat_source
C C 0.0033 0.0016 'International Tables Vol C Tables 4.2.6.8 and 6.1.1.4'
H H 0.0000 0.0000 'International Tables Vol C Tables 4.2.6.8 and 6.1.1.4'
N N 0.0061 0.0033 'International Tables Vol C Tables 4.2.6.8 and 6.1.1.4'
O O 0.0106 0.0060 'International Tables Vol C Tables 4.2.6.8 and 6.1.1.4'
F F 0.0171 0.0103 'International Tables Vol C Tables 4.2.6.8 and 6.1.1.4'
P P 0.1023 0.0942 'International Tables Vol C Tables 4.2.6.8 and 6.1.1.4'
Co Co 0.3494 0.9721 'International Tables Vol C Tables 4.2.6.8 and 6.1.1.4'

loop_
_geom_angle_atom_site_label_1
_geom_angle_atom_site_label_2
_geom_angle_atom_site_label_3
_geom_angle
_geom_angle_site_symmetry_1
_geom_angle_site_symmetry_3
O1 Co1 O2 87.54(17) . .
O1 Co1 N3 88.96(18) . .
O2 Co1 N3 94.43(19) . .
O1 Co1 N1 89.02(19) . .
O2 Co1 N1 94.6(2) . .
N3 Co1 N1 170.7(2) . .
O1 Co1 N2 176.30(19) . .
O2 Co1 N2 95.45(19) . .
N3 Co1 N2 93.0(2) . .
N1 Co1 N2 88.6(2) . .
O1 Co1 N4 89.43(19) . .
O2 Co1 N4 176.82(19) . .
N3 Co1 N4 84.6(2) . .
N1 Co1 N4 86.3(2) . .
N2 Co1 N4 87.6(2) . .
C6 N1 C2 120.6(6) . .
C6 N1 Co1 125.7(5) . .
C2 N1 Co1 113.6(4) . .
C12 N2 C8 119.1(5) . .
C12 N2 Co1 126.1(4) . .
C8 N2 Co1 114.5(4) . .
C18 N3 C14 119.0(5) . .
C18 N3 Co1 127.4(4) . .
C14 N3 Co1 113.6(4) . .
C13 N4 C1 113.4(5) . .
C13 N4 C7 111.4(5) . .
C1 N4 C7 111.7(5) . .
C13 N4 Co1 105.9(3) . .
C1 N4 Co1 105.1(4) . .
C7 N4 Co1 109.0(4) . .
C2 C1 N4 110.0(5) . .
N1 C2 C3 120.2(7) . .
N1 C2 C1 114.3(5) . .
C3 C2 C1 125.3(7) . .
C4 C3 C2 119.4(8) . .
C3 C4 C5 121.1(7) . .
C6 C5 C4 117.2(7) . .
N1 C6 C5 121.4(7) . .
C8 C7 N4 112.8(5) . .
N2 C8 C9 121.4(6) . .
N2 C8 C7 115.1(5) . .
C9 C8 C7 123.4(6) . .
C8 C9 C10 119.0(6) . .
C11 C10 C9 119.7(6) . .
C12 C11 C10 119.5(6) . .
N2 C12 C11 121.2(6) . .
N4 C13 C14 108.4(5) . .
N3 C14 C15 121.8(6) . .
N3 C14 C13 113.1(5) . .
C15 C14 C13 125.1(6) . .
C14 C15 C16 118.7(6) . .
C15 C16 C17 119.3(6) . .
C18 C17 C16 118.7(6) . .
N3 C18 C17 122.4(6) . .
C20 O1 Co1 110.8(4) . .
C21 O2 Co1 110.3(3) . .
C21 C19 C20 118.5(5) 5_665 .
O1 C20 C19 123.4(5) . .
O1 C20 C21 115.5(5) . .
C19 C20 C21 121.1(5) . .
O2 C21 C19 123.8(5) . 5_665
O2 C21 C20 115.8(5) . .
C19 C21 C20 120.4(5) 5_665 .
F2 P1 F3 87.2(4) . .
F2 P1 F5 178.7(4) . .
F3 P1 F5 91.6(4) . .
F2 P1 F6 91.5(4) . .
F3 P1 F6 93.0(3) . .
F5 P1 F6 89.2(3) . .
F2 P1 F4 91.1(5) . .
F3 P1 F4 177.8(4) . .
F5 P1 F4 90.0(5) . .
F6 P1 F4 88.4(4) . .
F2 P1 F1 92.1(5) . .
F3 P1 F1 87.7(4) . .
F5 P1 F1 87.3(5) . .
F6 P1 F1 176.4(4) . .
F4 P1 F1 91.0(4) . .
F9 P2 F9 87.6(4) 2_655 .
F9 P2 F7 178.8(3) 2_655 .
F9 P2 F7 91.4(3) . .
F9 P2 F7 91.4(3) 2_655 2_655
F9 P2 F7 178.8(3) . 2_655
F7 P2 F7 89.6(4) . 2_655
F9 P2 F8 89.4(2) 2_655 .
F9 P2 F8 89.7(2) . .
F7 P2 F8 91.3(2) . .
F7 P2 F8 89.7(2) 2_655 .
F9 P2 F8 89.7(2) 2_655 2_655
F9 P2 F8 89.4(2) . 2_655
F7 P2 F8 89.7(2) . 2_655
F7 P2 F8 91.3(2) 2_655 2_655
F8 P2 F8 178.7(3) . 2_655

loop_
_geom_bond_atom_site_label_1
_geom_bond_atom_site_label_2
_geom_bond_distance
_geom_bond_site_symmetry_2
Co1 O1 1.879(4) .
Co1 O2 1.885(4) .
Co1 N3 1.912(5) .
Co1 N1 1.913(5) .
Co1 N2 1.920(5) .
Co1 N4 1.941(5) .
N1 C6 1.340(8) .
N1 C2 1.342(8) .
N2 C12 1.355(8) .
N2 C8 1.363(7) .
N3 C18 1.349(7) .
N3 C14 1.367(7) .
N4 C13 1.485(7) .
N4 C1 1.511(7) .
N4 C7 1.514(7) .
C1 C2 1.482(9) .
C2 C3 1.386(9) .
C3 C4 1.348(10) .
C4 C5 1.390(11) .
C5 C6 1.386(8) .
C7 C8 1.492(9) .
C8 C9 1.367(8) .
C9 C10 1.385(10) .
C10 C11 1.372(9) .
C11 C12 1.370(8) .
C13 C14 1.507(8) .
C14 C15 1.382(8) .
C15 C16 1.388(9) .
C16 C17 1.412(10) .
C17 C18 1.365(8) .
O1 C20 1.324(6) .
O2 C21 1.326(6) .
C19 C21 1.381(7) 5_665
C19 C20 1.399(7) .
C20 C21 1.457(8) .
C21 C19 1.381(7) 5_665
P1 F2 1.538(6) .
P1 F3 1.542(6) .
P1 F5 1.565(6) .
P1 F6 1.565(5) .
P1 F4 1.570(7) .
P1 F1 1.569(7) .
P2 F9 1.582(5) 2_655
P2 F9 1.582(5) .
P2 F7 1.596(5) .
P2 F7 1.596(5) 2_655
P2 F8 1.606(4) .
P2 F8 1.606(4) 2_655
